data_4032442
loop_
_publ_author_name
'Hauduc, Cl\'emence'
'B\'elanger, Guillaume'

_publ_section_title
;
 General Approach toward Aspidospermatan-Type Alkaloids Using One-Pot
 Vilsmeier--Haack Cyclization and Azomethine Ylide Cycloaddition
;
_journal_name_full 'The Journal of Organic Chemistry'
_journal_paper_doi 10.1021/acs.joc.7b00345
_journal_year 2017
_chemical_absolute_configuration unk
_chemical_compound_source 'synthesis as described'
_chemical_formula_moiety 'C17 H22 N2 O5'
_chemical_formula_sum 'C17 H22 N2 O5'
_chemical_formula_weight 334.37
_chemical_name_systematic
;
 ?
;
_space_group_IT_number 9
_symmetry_cell_setting monoclinic
_symmetry_Int_Tables_number 9
_symmetry_space_group_name_Hall 'C -2yc'
_symmetry_space_group_name_H-M 'C 1 c 1'
_atom_sites_solution_hydrogens geom
_atom_sites_solution_primary direct
_atom_sites_solution_secondary difmap
_audit_conform_dict_location ftp://ftp.iucr.org/pub/cif_core.dic
_audit_conform_dict_name cif_core.dic
_audit_conform_dict_version 2.4
_audit_creation_date 2016-09-14T15:09:01-00:00
_audit_creation_method 'WinGX routine CIF_UPDATE'
_cell_angle_alpha 90
_cell_angle_beta 106.651(4)
_cell_angle_gamma 90
_cell_formula_units_Z 8
_cell_length_a 25.349(2)
_cell_length_b 8.7736(7)
_cell_length_c 15.5435(19)
_cell_measurement_reflns_used 9521
_cell_measurement_temperature 173(2)
_cell_measurement_theta_max 68.4289
_cell_measurement_theta_min 3.6383
_cell_measurement_wavelength 1.54186
_cell_volume 3311.9(6)
_computing_cell_refinement 'SAINT V8.27B integration software'
_computing_data_collection 'Bruker APEX2 software'
_computing_data_reduction 'SORTAV (Blessing, 1995)'
_computing_molecular_graphics 'Ortep-3 for Windows (Farrugia, 1997)'
_computing_publication_material 'WinGX publication routines (Farrugia, 1999)'
_computing_structure_refinement 'SHELXL-97 (Sheldrick, 2008)'
_diffrn_ambient_temperature 173(2)
_diffrn_detector 'APEX-II CCD'
_diffrn_measured_fraction_theta_full 0.965
_diffrn_measured_fraction_theta_max 0.963
_diffrn_measurement_device '\k-geometry diffractometer'
_diffrn_measurement_device_type 'Bruker APEX-II'
_diffrn_measurement_method '\f or \w oscillation scans'
_diffrn_orient_matrix_type 'x-axis to radiation source'
_diffrn_orient_matrix_UB_11 0.410528E-1
_diffrn_orient_matrix_UB_12 0.770834E-2
_diffrn_orient_matrix_UB_13 0.178168E-1
_diffrn_orient_matrix_UB_21 0.29057E-2
_diffrn_orient_matrix_UB_22 -0.111285
_diffrn_orient_matrix_UB_23 0.143024E-1
_diffrn_orient_matrix_UB_31 -0.299995E-3
_diffrn_orient_matrix_UB_32 -0.230425E-1
_diffrn_orient_matrix_UB_33 -0.63114E-1
_diffrn_radiation_monochromator graphite
_diffrn_radiation_probe x-ray
_diffrn_radiation_type CuK\a
_diffrn_radiation_wavelength 1.54178
_diffrn_reflns_av_R_equivalents 0.0748
_diffrn_reflns_av_unetI/netI 0.1389
_diffrn_reflns_limit_h_max 30
_diffrn_reflns_limit_h_min -29
_diffrn_reflns_limit_k_max 10
_diffrn_reflns_limit_k_min -10
_diffrn_reflns_limit_l_max 15
_diffrn_reflns_limit_l_min -18
_diffrn_reflns_number 8585
_diffrn_reflns_reduction_process
;
 Scaled and merged with Sortav
 R.H. Blessing, (1987) Cryst. Rev. 1, 3-58
 R.H. Blessing, (1989) J. Appl. Cryst. 22, 396-397
;
_diffrn_reflns_theta_full 70
_diffrn_reflns_theta_max 70.13
_diffrn_reflns_theta_min 3.64
_diffrn_source 'sealed x-ray tube'
_exptl_absorpt_coefficient_mu 0.823
_exptl_absorpt_correction_T_max 0.753
_exptl_absorpt_correction_T_min 0.459
_exptl_absorpt_correction_type multi-scan
_exptl_absorpt_process_details
;
SADABS-2012/1 - Bruker AXS area detector scaling and absorption correction
;
_exptl_crystal_colour colourless
_exptl_crystal_density_diffrn 1.341
_exptl_crystal_density_method 'not measured'
_exptl_crystal_description plate
_exptl_crystal_F_000 1424
_exptl_crystal_size_max 0.6
_exptl_crystal_size_mid 0.19
_exptl_crystal_size_min 0.01
_refine_diff_density_max 0.731
_refine_diff_density_min -0.464
_refine_diff_density_rms 0.111
_refine_ls_abs_structure_details 'Flack H D (1983), Acta Cryst. A39, 876-881'
_refine_ls_abs_structure_Flack -0.3(5)
_refine_ls_extinction_method none
_refine_ls_goodness_of_fit_ref 1.006
_refine_ls_hydrogen_treatment constr
_refine_ls_matrix_type full
_refine_ls_number_parameters 439
_refine_ls_number_reflns 5048
_refine_ls_number_restraints 2
_refine_ls_restrained_S_all 1.006
_refine_ls_R_factor_all 0.1692
_refine_ls_R_factor_gt 0.1038
_refine_ls_shift/su_max 0.027
_refine_ls_shift/su_mean 0.005
_refine_ls_structure_factor_coef Fsqd
_refine_ls_weighting_details 'calc w=1/[\s^2^(Fo^2^)+(0.2000P)^2^+0.0000P] where P=(Fo^2^+2Fc^2^)/3'
_refine_ls_weighting_scheme calc
_refine_ls_wR_factor_gt 0.2502
_refine_ls_wR_factor_ref 0.3105
_reflns_number_gt 2829
_reflns_number_total 5048
_reflns_threshold_expression >2\s(I)
_cod_data_source_file jo7b00345_si_002.cif
_cod_data_source_block cu_belanger_ch5124h2_0m
_cod_original_sg_symbol_H-M 'C c'
_cod_database_code 4032442

loop_
_symmetry_equiv_pos_as_xyz
'x, y, z'
'x, -y, z+1/2'
'x+1/2, y+1/2, z'
'x+1/2, -y+1/2, z+1/2'

loop_
_atom_site_label
_atom_site_type_symbol
_atom_site_fract_x
_atom_site_fract_y
_atom_site_fract_z
_atom_site_U_iso_or_equiv
_atom_site_adp_type
_atom_site_occupancy
_atom_site_symmetry_multiplicity
_atom_site_calc_flag
_atom_site_refinement_flags
C1 C 0.8221(3) 0.6712(9) 0.9946(5) 0.0485(19) Uani 1 1 d .
H1 H 0.857 0.6318 1.0368 0.058 Uiso 1 1 calc R
C2 C 0.7806(4) 0.7027(9) 1.0470(6) 0.056(2) Uani 1 1 d .
H2A H 0.7492 0.761 1.0085 0.067 Uiso 1 1 calc R
H2B H 0.7983 0.7663 1.1 0.067 Uiso 1 1 calc R
C3 C 0.7591(4) 0.5559(9) 1.0782(6) 0.055(2) Uani 1 1 d .
H3 H 0.7695 0.5541 1.1453 0.066 Uiso 1 1 calc R
C4 C 0.7816(3) 0.4176(10) 1.0453(6) 0.057(2) Uani 1 1 d .
C5 C 0.7707(3) 0.4209(9) 0.9458(6) 0.050(2) Uani 1 1 d .
H5 H 0.7842 0.3238 0.926 0.06 Uiso 1 1 calc R
C6 C 0.8020(3) 0.5590(8) 0.9177(6) 0.050(2) Uani 1 1 d .
C7 C 0.8705(3) 0.9129(10) 1.0041(8) 0.060(2) Uani 1 1 d .
C8 C 0.8796(4) 1.0453(10) 0.9528(7) 0.064(3) Uani 1 1 d .
H8A H 0.9105 1.0247 0.9283 0.095 Uiso 1 1 calc R
H8B H 0.8882 1.1345 0.9924 0.095 Uiso 1 1 calc R
H8C H 0.8463 1.0655 0.9035 0.095 Uiso 1 1 calc R
C9 C 0.8115(4) 0.3030(9) 1.0944(6) 0.054(2) Uani 1 1 d .
H9 H 0.8241 0.2226 1.0644 0.064 Uiso 1 1 calc R
C10 C 0.8661(5) 0.1973(12) 1.2275(8) 0.084(3) Uani 1 1 d .
H10A H 0.9016 0.2372 1.2242 0.125 Uiso 1 1 calc R
H10B H 0.8592 0.098 1.1975 0.125 Uiso 1 1 calc R
H10C H 0.8668 0.1857 1.2905 0.125 Uiso 1 1 calc R
C11 C 0.6951(4) 0.5387(10) 1.0397(6) 0.056(2) Uani 1 1 d .
H11A H 0.6833 0.4402 1.0591 0.067 Uiso 1 1 calc R
H11B H 0.6765 0.6217 1.0628 0.067 Uiso 1 1 calc R
C12 C 0.6797(4) 0.5453(9) 0.9399(6) 0.054(2) Uani 1 1 d .
H12A H 0.6399 0.5221 0.9162 0.065 Uiso 1 1 calc R
H12B H 0.6853 0.6509 0.9219 0.065 Uiso 1 1 calc R
C13 C 0.7144(3) 0.4966(9) 0.8115(6) 0.049(2) Uani 1 1 d .
H13 H 0.7276 0.4127 0.7793 0.058 Uiso 1 1 calc R
C14 C 0.6622(4) 0.5536(11) 0.7542(7) 0.064(2) Uani 1 1 d .
C15 C 0.7592(3) 0.6268(9) 0.8347(6) 0.0481(19) Uani 1 1 d .
H15A H 0.7753 0.6444 0.7846 0.058 Uiso 1 1 calc R
H15B H 0.7436 0.7235 0.8495 0.058 Uiso 1 1 calc R
C16 C 0.8519(4) 0.4983(10) 0.8945(6) 0.054(2) Uani 1 1 d .
C17 C 0.8816(4) 0.3502(12) 0.7871(7) 0.069(3) Uani 1 1 d .
H17A H 0.9113 0.3156 0.8388 0.103 Uiso 1 1 calc R
H17B H 0.8956 0.4282 0.7543 0.103 Uiso 1 1 calc R
H17C H 0.8675 0.2636 0.7472 0.103 Uiso 1 1 calc R
C18 C 0.5590(3) 0.1741(9) 0.8680(6) 0.050(2) Uani 1 1 d .
H18 H 0.5242 0.133 0.8768 0.06 Uiso 1 1 calc R
C19 C 0.5993(4) 0.2026(9) 0.9580(6) 0.062(2) Uani 1 1 d .
H19A H 0.5816 0.2671 0.994 0.074 Uiso 1 1 calc R
H19B H 0.6312 0.2596 0.9496 0.074 Uiso 1 1 calc R
C20 C 0.6202(3) 0.0552(9) 1.0102(6) 0.051(2) Uani 1 1 d .
H20 H 0.6091 0.0532 1.067 0.061 Uiso 1 1 calc R
C21 C 0.5967(4) -0.0773(8) 0.9541(6) 0.053(2) Uani 1 1 d .
C22 C 0.6084(3) -0.0755(9) 0.8651(6) 0.051(2) Uani 1 1 d .
H22 H 0.5942 -0.1718 0.832 0.061 Uiso 1 1 calc R
C23 C 0.5791(3) 0.0660(8) 0.8071(5) 0.0439(18) Uani 1 1 d .
C24 C 0.5092(3) 0.4139(9) 0.8316(7) 0.054(2) Uani 1 1 d .
C25 C 0.4979(4) 0.5415(10) 0.7698(7) 0.064(2) Uani 1 1 d .
H25A H 0.4768 0.619 0.7912 0.096 Uiso 1 1 calc R
H25B H 0.4766 0.5063 0.7102 0.096 Uiso 1 1 calc R
H25C H 0.5327 0.5857 0.7663 0.096 Uiso 1 1 calc R
C26 C 0.5698(4) -0.1952(10) 0.9768(7) 0.059(2) Uani 1 1 d .
H26 H 0.5589 -0.2774 0.9357 0.07 Uiso 1 1 calc R
C27 C 0.5215(5) -0.3205(15) 1.0636(9) 0.100(4) Uani 1 1 d .
H27A H 0.5416 -0.4173 1.074 0.151 Uiso 1 1 calc R
H27B H 0.4912 -0.3272 1.0081 0.151 Uiso 1 1 calc R
H27C H 0.5068 -0.2992 1.1141 0.151 Uiso 1 1 calc R
C28 C 0.6833(3) 0.0366(10) 1.0319(6) 0.057(2) Uani 1 1 d .
H28A H 0.7019 0.1185 1.0734 0.069 Uiso 1 1 calc R
H28B H 0.6945 -0.0625 1.0621 0.069 Uiso 1 1 calc R
C29 C 0.7007(4) 0.0437(10) 0.9479(6) 0.056(2) Uani 1 1 d .
H29A H 0.7402 0.0171 0.9626 0.068 Uiso 1 1 calc R
H29B H 0.6964 0.1497 0.9253 0.068 Uiso 1 1 calc R
C30 C 0.6654(3) 0.0003(9) 0.7842(6) 0.0472(19) Uani 1 1 d .
H30 H 0.6515 -0.082 0.7389 0.057 Uiso 1 1 calc R
C31 C 0.7192(4) 0.0546(12) 0.7762(7) 0.065(3) Uani 1 1 d .
C32 C 0.6225(3) 0.1301(10) 0.7664(7) 0.056(2) Uani 1 1 d .
H32A H 0.6386 0.2255 0.7967 0.068 Uiso 1 1 calc R
H32B H 0.6069 0.1496 0.7013 0.068 Uiso 1 1 calc R
C33 C 0.5297(3) 0.0064(9) 0.7340(6) 0.050(2) Uani 1 1 d .
C34 C 0.4991(3) -0.1490(13) 0.6027(7) 0.072(3) Uani 1 1 d .
H34A H 0.4842 -0.0679 0.5591 0.108 Uiso 1 1 calc R
H34B H 0.4696 -0.1905 0.6251 0.108 Uiso 1 1 calc R
H34C H 0.5142 -0.2302 0.5736 0.108 Uiso 1 1 calc R
N1 N 0.7108(3) 0.4398(7) 0.8967(5) 0.0491(17) Uani 1 1 d .
N3 N 0.6687(2) -0.0607(7) 0.8743(4) 0.0435(15) Uani 1 1 d .
N4 N 0.7594(3) 0.0982(10) 0.7667(6) 0.072(2) Uani 1 1 d .
N2 N 0.6221(3) 0.6017(9) 0.7047(6) 0.069(2) Uani 1 1 d .
O1 O 0.8337(2) 0.8109(6) 0.9546(4) 0.0570(14) Uani 1 1 d .
O2 O 0.8896(3) 0.8903(7) 1.0848(6) 0.0743(19) Uani 1 1 d .
O3 O 0.8236(3) 0.3001(7) 1.1844(4) 0.0709(18) Uani 1 1 d .
O4 O 0.8993(3) 0.5149(12) 0.9364(6) 0.111(3) Uani 1 1 d .
O5 O 0.8369(2) 0.4146(6) 0.8184(4) 0.0599(15) Uani 1 1 d .
O6 O 0.5467(2) 0.3181(6) 0.8164(4) 0.0527(14) Uani 1 1 d .
O7 O 0.4880(3) 0.3905(7) 0.8907(5) 0.0720(18) Uani 1 1 d .
O8 O 0.5577(3) -0.2018(7) 1.0559(5) 0.0725(19) Uani 1 1 d .
O9 O 0.4822(2) 0.0428(9) 0.7251(5) 0.080(2) Uani 1 1 d .
O10 O 0.5434(2) -0.0856(6) 0.6789(4) 0.0564(15) Uani 1 1 d .

loop_
_atom_site_aniso_label
_atom_site_aniso_U_11
_atom_site_aniso_U_22
_atom_site_aniso_U_33
_atom_site_aniso_U_23
_atom_site_aniso_U_13
_atom_site_aniso_U_12
C1 0.067(5) 0.040(4) 0.038(5) 0.000(3) 0.015(4) -0.007(3)
C2 0.084(6) 0.048(5) 0.042(5) -0.004(4) 0.027(4) 0.001(4)
C3 0.075(5) 0.051(5) 0.040(5) -0.001(4) 0.018(4) 0.018(4)
C4 0.069(5) 0.050(5) 0.054(6) 0.014(4) 0.021(4) 0.004(4)
C5 0.059(4) 0.039(4) 0.052(6) 0.013(4) 0.017(4) 0.003(3)
C6 0.059(5) 0.036(4) 0.058(6) 0.000(3) 0.023(4) -0.006(3)
C7 0.048(5) 0.055(5) 0.071(8) -0.020(5) 0.008(5) -0.012(4)
C8 0.061(5) 0.060(5) 0.078(7) -0.020(5) 0.031(5) -0.015(4)
C9 0.079(5) 0.061(5) 0.029(5) 0.007(4) 0.029(4) 0.007(4)
C10 0.099(7) 0.074(7) 0.075(7) 0.021(5) 0.021(6) 0.040(6)
C11 0.070(5) 0.047(5) 0.057(7) 0.000(4) 0.030(5) 0.002(4)
C12 0.075(5) 0.044(4) 0.048(6) 0.001(4) 0.025(4) 0.006(4)
C13 0.045(4) 0.044(5) 0.053(6) 0.007(4) 0.009(4) -0.005(3)
C14 0.068(6) 0.062(6) 0.058(7) 0.002(5) 0.016(5) -0.004(5)
C15 0.059(4) 0.039(4) 0.044(5) 0.000(4) 0.010(4) -0.002(3)
C16 0.064(6) 0.056(5) 0.047(6) -0.003(4) 0.022(4) 0.007(4)
C17 0.073(6) 0.069(6) 0.069(7) -0.021(5) 0.027(5) 0.009(5)
C18 0.066(5) 0.034(4) 0.049(5) 0.009(3) 0.014(4) 0.004(3)
C19 0.095(7) 0.037(4) 0.053(6) 0.001(4) 0.019(5) 0.006(4)
C20 0.062(5) 0.046(5) 0.047(6) -0.009(4) 0.019(4) -0.004(4)
C21 0.079(6) 0.037(4) 0.043(6) 0.008(4) 0.020(4) 0.000(4)
C22 0.059(4) 0.045(5) 0.052(6) 0.002(4) 0.020(4) 0.003(3)
C23 0.052(4) 0.042(4) 0.036(5) 0.001(3) 0.009(3) 0.005(3)
C24 0.052(4) 0.052(5) 0.059(6) -0.007(4) 0.017(4) 0.002(4)
C25 0.063(5) 0.058(5) 0.068(7) 0.010(4) 0.014(5) 0.016(4)
C26 0.074(5) 0.052(5) 0.052(6) 0.011(4) 0.021(4) -0.005(4)
C27 0.116(9) 0.104(9) 0.092(9) -0.007(7) 0.047(7) -0.066(7)
C28 0.065(5) 0.047(4) 0.053(6) -0.014(4) 0.007(4) -0.004(4)
C29 0.072(5) 0.051(5) 0.047(6) -0.008(4) 0.018(4) -0.007(4)
C30 0.038(4) 0.041(4) 0.060(6) 0.004(4) 0.010(3) 0.000(3)
C31 0.054(5) 0.072(6) 0.069(7) -0.003(5) 0.018(5) 0.001(4)
C32 0.049(4) 0.053(5) 0.067(6) 0.007(4) 0.017(4) 0.006(4)
C33 0.049(5) 0.046(4) 0.053(6) 0.000(4) 0.012(4) -0.003(3)
C34 0.051(5) 0.092(7) 0.066(7) -0.028(6) 0.008(4) -0.018(5)
N1 0.059(4) 0.038(3) 0.050(5) 0.001(3) 0.016(3) -0.001(3)
N3 0.057(4) 0.038(3) 0.037(4) -0.003(3) 0.016(3) -0.002(3)
N4 0.067(5) 0.070(5) 0.079(6) -0.003(4) 0.023(4) 0.000(4)
N2 0.072(5) 0.067(5) 0.063(6) -0.001(4) 0.008(4) 0.007(4)
O1 0.075(3) 0.041(3) 0.055(4) -0.001(3) 0.018(3) -0.010(3)
O2 0.077(4) 0.059(4) 0.083(6) -0.019(3) 0.016(4) -0.001(3)
O3 0.100(5) 0.077(4) 0.040(4) 0.011(3) 0.027(3) 0.038(4)
O4 0.039(4) 0.188(9) 0.097(6) -0.070(6) 0.007(4) 0.001(4)
O5 0.070(4) 0.055(3) 0.059(4) -0.011(3) 0.025(3) 0.005(3)
O6 0.065(3) 0.039(3) 0.059(4) 0.009(3) 0.026(3) 0.013(2)
O7 0.086(4) 0.059(4) 0.077(5) 0.001(3) 0.034(4) 0.018(3)
O8 0.103(5) 0.063(4) 0.056(4) -0.005(3) 0.030(4) -0.031(3)
O9 0.052(4) 0.109(5) 0.074(5) -0.019(4) 0.012(3) -0.002(3)
O10 0.063(3) 0.052(3) 0.054(4) -0.017(3) 0.017(3) -0.009(3)

loop_
_atom_type_symbol
_atom_type_description
_atom_type_scat_dispersion_real
_atom_type_scat_dispersion_imag
_atom_type_scat_source
C C 0.0181 0.0091 'International Tables Vol C Tables 4.2.6.8 and 6.1.1.4'
H H 0 0 'International Tables Vol C Tables 4.2.6.8 and 6.1.1.4'
N N 0.0311 0.018 'International Tables Vol C Tables 4.2.6.8 and 6.1.1.4'
O O 0.0492 0.0322 'International Tables Vol C Tables 4.2.6.8 and 6.1.1.4'

loop_
_geom_angle_atom_site_label_1
_geom_angle_atom_site_label_2
_geom_angle_atom_site_label_3
_geom_angle
O1 C1 C6 106.0(6)
O1 C1 C2 109.4(6)
C6 C1 C2 114.1(6)
C1 C2 C3 112.3(6)
C4 C3 C2 111.7(7)
C4 C3 C11 104.3(7)
C2 C3 C11 112.6(7)
C9 C4 C3 128.1(8)
C9 C4 C5 120.4(8)
C3 C4 C5 111.3(7)
C4 C5 N1 113.0(7)
C4 C5 C6 110.1(7)
N1 C5 C6 106.9(6)
C16 C6 C1 107.5(7)
C16 C6 C15 111.9(7)
C1 C6 C15 113.8(6)
C16 C6 C5 108.6(6)
C1 C6 C5 111.2(7)
C15 C6 C5 103.7(6)
O2 C7 O1 118.6(9)
O2 C7 C8 127.4(8)
O1 C7 C8 113.8(9)
O3 C9 C4 121.6(8)
C12 C11 C3 109.2(7)
N1 C12 C11 115.4(7)
N1 C13 C14 113.3(7)
N1 C13 C15 105.7(6)
C14 C13 C15 111.0(7)
N2 C14 C13 176.0(10)
C6 C15 C13 101.5(6)
O4 C16 O5 121.8(8)
O4 C16 C6 127.3(8)
O5 C16 C6 110.9(7)
O6 C18 C19 110.2(6)
O6 C18 C23 104.5(6)
C19 C18 C23 115.0(7)
C18 C19 C20 113.1(7)
C21 C20 C19 109.4(7)
C21 C20 C28 105.3(7)
C19 C20 C28 112.4(7)
C26 C21 C20 127.1(9)
C26 C21 C22 120.1(8)
C20 C21 C22 112.7(7)
C21 C22 N3 112.3(7)
C21 C22 C23 110.4(6)
N3 C22 C23 106.6(6)
C32 C23 C18 115.8(7)
C32 C23 C33 110.7(7)
C18 C23 C33 109.1(6)
C32 C23 C22 104.4(6)
C18 C23 C22 108.6(7)
C33 C23 C22 107.8(6)
O7 C24 O6 121.4(8)
O7 C24 C25 126.2(8)
O6 C24 C25 112.5(9)
C21 C26 O8 122.5(9)
C29 C28 C20 110.5(7)
C28 C29 N3 114.2(7)
N3 C30 C31 113.1(7)
N3 C30 C32 106.4(7)
C31 C30 C32 111.5(7)
N4 C31 C30 177.3(11)
C23 C32 C30 102.1(6)
O9 C33 O10 122.2(8)
O9 C33 C23 124.9(8)
O10 C33 C23 112.9(7)
C13 N1 C12 112.3(6)
C13 N1 C5 100.6(6)
C12 N1 C5 115.3(7)
C30 N3 C22 99.3(6)
C30 N3 C29 111.8(6)
C22 N3 C29 115.9(6)
C7 O1 C1 120.4(7)
C9 O3 C10 114.9(7)
C16 O5 C17 116.8(7)
C24 O6 C18 119.3(7)
C26 O8 C27 115.5(8)
C33 O10 C34 118.4(6)

loop_
_geom_bond_atom_site_label_1
_geom_bond_atom_site_label_2
_geom_bond_distance
C1 O1 1.442(10)
C1 C6 1.519(11)
C1 C2 1.529(12)
C2 C3 1.531(12)
C3 C4 1.493(12)
C3 C11 1.566(12)
C4 C9 1.355(11)
C4 C5 1.490(13)
C5 N1 1.501(10)
C5 C6 1.577(11)
C6 C16 1.508(12)
C6 C15 1.548(12)
C7 O2 1.225(12)
C7 O1 1.360(10)
C7 C8 1.465(14)
C9 O3 1.344(10)
C10 O3 1.417(11)
C11 C12 1.488(13)
C12 N1 1.494(10)
C13 N1 1.443(12)
C13 C14 1.454(13)
C13 C15 1.578(11)
C14 N2 1.164(11)
C16 O4 1.200(10)
C16 O5 1.352(11)
C17 O5 1.467(11)
C18 O6 1.481(9)
C18 C19 1.498(12)
C18 C23 1.526(12)
C19 C20 1.537(12)
C20 C21 1.473(12)
C20 C28 1.548(12)
C21 C26 1.340(12)
C21 C22 1.497(13)
C22 N3 1.500(10)
C22 C23 1.587(11)
C23 C32 1.525(12)
C23 C33 1.522(11)
C24 O7 1.206(11)
C24 O6 1.340(10)
C24 C25 1.450(13)
C26 O8 1.351(12)
C27 O8 1.415(11)
C28 C29 1.494(13)
C29 N3 1.508(10)
C30 N3 1.479(11)
C30 C31 1.484(12)
C30 C32 1.544(11)
C31 N4 1.137(11)
C33 O9 1.213(10)
C33 O10 1.295(10)
C34 O10 1.488(10)

loop_
_geom_torsion_atom_site_label_1
_geom_torsion_atom_site_label_2
_geom_torsion_atom_site_label_3
_geom_torsion_atom_site_label_4
_geom_torsion
O1 C1 C2 C3 170.5(7)
C6 C1 C2 C3 51.9(10)
C1 C2 C3 C4 -3.2(10)
C1 C2 C3 C11 -120.1(8)
C2 C3 C4 C9 121.6(10)
C11 C3 C4 C9 -116.6(10)
C2 C3 C4 C5 -54.6(10)
C11 C3 C4 C5 67.3(9)
C9 C4 C5 N1 128.2(8)
C3 C4 C5 N1 -55.3(9)
C9 C4 C5 C6 -112.3(9)
C3 C4 C5 C6 64.1(9)
O1 C1 C6 C16 79.0(8)
C2 C1 C6 C16 -160.5(7)
O1 C1 C6 C15 -45.5(8)
C2 C1 C6 C15 75.0(8)
O1 C1 C6 C5 -162.2(6)
C2 C1 C6 C5 -41.7(9)
C4 C5 C6 C16 103.8(8)
N1 C5 C6 C16 -133.2(7)
C4 C5 C6 C1 -14.4(9)
N1 C5 C6 C1 108.7(7)
C4 C5 C6 C15 -137.1(7)
N1 C5 C6 C15 -14.1(8)
C3 C4 C9 O3 1.7(15)
C5 C4 C9 O3 177.5(8)
C4 C3 C11 C12 -64.5(9)
C2 C3 C11 C12 56.8(9)
C3 C11 C12 N1 51.5(10)
N1 C13 C14 N2 177(15)
C15 C13 C14 N2 58(15)
C16 C6 C15 C13 103.6(7)
C1 C6 C15 C13 -134.3(7)
C5 C6 C15 C13 -13.3(8)
N1 C13 C15 C6 38.5(8)
C14 C13 C15 C6 161.7(8)
C1 C6 C16 O4 10.7(13)
C15 C6 C16 O4 136.3(10)
C5 C6 C16 O4 -109.8(11)
C1 C6 C16 O5 -171.1(6)
C15 C6 C16 O5 -45.4(9)
C5 C6 C16 O5 68.4(9)
O6 C18 C19 C20 -172.1(7)
C23 C18 C19 C20 -54.3(11)
C18 C19 C20 C21 3.3(11)
C18 C19 C20 C28 119.8(9)
C19 C20 C21 C26 -128.2(10)
C28 C20 C21 C26 110.9(10)
C19 C20 C21 C22 55.2(9)
C28 C20 C21 C22 -65.7(9)
C26 C21 C22 N3 -122.7(8)
C20 C21 C22 N3 54.2(9)
C26 C21 C22 C23 118.6(8)
C20 C21 C22 C23 -64.5(9)
O6 C18 C23 C32 48.0(8)
C19 C18 C23 C32 -73.0(9)
O6 C18 C23 C33 -77.7(7)
C19 C18 C23 C33 161.3(7)
O6 C18 C23 C22 165.0(6)
C19 C18 C23 C22 44.0(9)
C21 C22 C23 C32 136.5(7)
N3 C22 C23 C32 14.4(8)
C21 C22 C23 C18 12.4(9)
N3 C22 C23 C18 -109.8(7)
C21 C22 C23 C33 -105.7(8)
N3 C22 C23 C33 132.1(7)
C20 C21 C26 O8 4.4(14)
C22 C21 C26 O8 -179.3(8)
C21 C20 C28 C29 63.2(9)
C19 C20 C28 C29 -55.7(10)
C20 C28 C29 N3 -50.6(10)
N3 C30 C31 N4 -18E1(2)
C32 C30 C31 N4 -6E1(2)
C18 C23 C32 C30 132.9(7)
C33 C23 C32 C30 -102.2(7)
C22 C23 C32 C30 13.6(8)
N3 C30 C32 C23 -38.6(8)
C31 C30 C32 C23 -162.3(7)
C32 C23 C33 O9 -127.1(9)
C18 C23 C33 O9 1.6(11)
C22 C23 C33 O9 119.4(9)
C32 C23 C33 O10 50.9(9)
C18 C23 C33 O10 179.5(7)
C22 C23 C33 O10 -62.7(8)
C14 C13 N1 C12 -45.9(9)
C15 C13 N1 C12 75.9(8)
C14 C13 N1 C5 -169.0(7)
C15 C13 N1 C5 -47.2(7)
C11 C12 N1 C13 -152.5(7)
C11 C12 N1 C5 -38.1(10)
C4 C5 N1 C13 159.1(6)
C6 C5 N1 C13 37.8(8)
C4 C5 N1 C12 38.2(9)
C6 C5 N1 C12 -83.1(8)
C31 C30 N3 C22 169.7(7)
C32 C30 N3 C22 47.0(7)
C31 C30 N3 C29 46.9(9)
C32 C30 N3 C29 -75.8(7)
C21 C22 N3 C30 -157.9(6)
C23 C22 N3 C30 -36.9(7)
C21 C22 N3 C29 -38.1(9)
C23 C22 N3 C29 82.9(8)
C28 C29 N3 C30 150.8(7)
C28 C29 N3 C22 38.1(10)
O2 C7 O1 C1 -6.6(12)
C8 C7 O1 C1 177.3(7)
C6 C1 O1 C7 -155.3(7)
C2 C1 O1 C7 81.2(9)
C4 C9 O3 C10 -164.5(10)
O4 C16 O5 C17 -2.6(13)
C6 C16 O5 C17 179.1(7)
O7 C24 O6 C18 5.1(11)
C25 C24 O6 C18 -174.3(7)
C19 C18 O6 C24 -82.3(9)
C23 C18 O6 C24 153.6(7)
C21 C26 O8 C27 169.9(10)
O9 C33 O10 C34 -0.4(12)
C23 C33 O10 C34 -178.4(7)
